data_7122804
loop_
_publ_author_name
'Ballester, Francisco J.'
'Ortega, Enrique'
'Porto, Vanesa'
'Kostrhunova, Hana'
'Davila-Ferreira, Nerea'
'Bautista, Delia'
'Brabec, Viktor'
'Dom\'inguez, Fernando'
'Santana, M. Dolores'
'Ruiz, Jos\'e'

_publ_section_title
;
 New half-sandwich ruthenium(ii) complexes as proteosynthesis inhibitors
 in cancer cells.
;
_journal_name_full 'Chemical communications (Cambridge, England)'
_journal_paper_doi 10.1039/c8cc09211g
_journal_year 2019
_chemical_formula_sum 'C30 H32 F3 N3 O4 Ru S'
_chemical_formula_weight 688.71
_space_group_crystal_system monoclinic
_space_group_IT_number 14
_space_group_name_Hall '-P 2yn'
_space_group_name_H-M_alt 'P 1 21/n 1'
_symmetry_space_group_name_Hall '-P 2yn'
_symmetry_space_group_name_H-M 'P 1 21/n 1'
_atom_sites_solution_hydrogens geom
_audit_creation_method SHELXL-2018/1
_audit_update_record
;
2018-11-19 deposited with the CCDC.
2019-01-02 downloaded from the CCDC.
;
_cell_angle_alpha 90
_cell_angle_beta 96.525(2)
_cell_angle_gamma 90
_cell_formula_units_Z 4
_cell_length_a 11.4821(7)
_cell_length_b 14.3856(8)
_cell_length_c 17.8111(11)
_cell_measurement_reflns_used 9959
_cell_measurement_temperature 100(2)
_cell_measurement_theta_max 30.54
_cell_measurement_theta_min 2.46
_cell_volume 2922.9(3)
_computing_cell_refinement 'SAINT V8.38A (Bruker AXS Inc.)'
_computing_data_collection 'APEX3 2017.3 (Bruker AXS Inc.)'
_computing_data_reduction 'SAINT V8.38A (Bruker AXS Inc.)'
_computing_molecular_graphics 'Bruker SHELXTL'
_computing_publication_material 'Bruker SHELXTL'
_computing_structure_refinement 'SHELXL-2018/1 (Sheldrick, 2018)'
_computing_structure_solution 'SHELXT 2014/5 (Sheldrick, 2014)'
_diffrn_ambient_temperature 100(2)
_diffrn_detector_area_resol_mean 10.4167
_diffrn_measured_fraction_theta_full 1.000
_diffrn_measured_fraction_theta_max 1.000
_diffrn_measurement_device_type 'Bruker D8 QUEST'
_diffrn_measurement_method '\w-scans and phi scans'
_diffrn_radiation_type MoK\a
_diffrn_radiation_wavelength 0.71073
_diffrn_reflns_av_R_equivalents 0.0509
_diffrn_reflns_av_unetI/netI 0.0124
_diffrn_reflns_Laue_measured_fraction_full 1.000
_diffrn_reflns_Laue_measured_fraction_max 1.000
_diffrn_reflns_limit_h_max 15
_diffrn_reflns_limit_h_min -15
_diffrn_reflns_limit_k_max 19
_diffrn_reflns_limit_k_min -19
_diffrn_reflns_limit_l_max 23
_diffrn_reflns_limit_l_min -23
_diffrn_reflns_number 286523
_diffrn_reflns_point_group_measured_fraction_full 1.000
_diffrn_reflns_point_group_measured_fraction_max 1.000
_diffrn_reflns_theta_full 25.242
_diffrn_reflns_theta_max 28.282
_diffrn_reflns_theta_min 1.824
_diffrn_source 'high brilliance microfocus sealed tube '
_exptl_absorpt_coefficient_mu 0.668
_exptl_absorpt_correction_T_max 0.7461
_exptl_absorpt_correction_T_min 0.6985
_exptl_absorpt_correction_type multi-scan
_exptl_absorpt_process_details SADABS_2016/2
_exptl_crystal_colour yellow
_exptl_crystal_density_diffrn 1.565
_exptl_crystal_description lath
_exptl_crystal_F_000 1408
_exptl_crystal_size_max 0.210
_exptl_crystal_size_mid 0.120
_exptl_crystal_size_min 0.050
_refine_diff_density_max 1.477
_refine_diff_density_min -0.536
_refine_diff_density_rms 0.067
_refine_ls_extinction_method none
_refine_ls_goodness_of_fit_ref 1.106
_refine_ls_hydrogen_treatment constr
_refine_ls_matrix_type full
_refine_ls_number_parameters 384
_refine_ls_number_reflns 7260
_refine_ls_number_restraints 0
_refine_ls_restrained_S_all 1.106
_refine_ls_R_factor_all 0.0327
_refine_ls_R_factor_gt 0.0277
_refine_ls_shift/su_max 0.003
_refine_ls_shift/su_mean 0.000
_refine_ls_structure_factor_coef Fsqd
_refine_ls_weighting_details 'w=1/[\s^2^(Fo^2^)+(0.0231P)^2^+3.5068P] where P=(Fo^2^+2Fc^2^)/3'
_refine_ls_weighting_scheme calc
_refine_ls_wR_factor_gt 0.0617
_refine_ls_wR_factor_ref 0.0635
_reflns_Friedel_coverage 0.000
_reflns_number_gt 6601
_reflns_number_total 7260
_reflns_threshold_expression 'I > 2\s(I)'
_cod_data_source_file c8cc09211g2.cif
_cod_data_source_block A1_aminoPYC_0msp_a
_cod_database_code 7122804
_shelx_shelxl_version_number 2018/1
_shelx_space_group_comment
;
The symmetry employed for this shelxl refinement is uniquely defined
by the following loop, which should always be used as a source of
symmetry information in preference to the above space-group names.
They are only intended as comments.
;
_shelx_estimated_absorpt_t_min 0.872
_shelx_estimated_absorpt_t_max 0.967

loop_
_space_group_symop_operation_xyz
'x, y, z'
'-x+1/2, y+1/2, -z+1/2'
'-x, -y, -z'
'x-1/2, -y-1/2, z-1/2'

loop_
_atom_site_label
_atom_site_type_symbol
_atom_site_fract_x
_atom_site_fract_y
_atom_site_fract_z
_atom_site_U_iso_or_equiv
_atom_site_adp_type
_atom_site_occupancy
_atom_site_site_symmetry_order
_atom_site_calc_flag
_atom_site_refinement_flags_posn
_atom_site_refinement_flags_adp
Ru1 Ru 0.52891(2) 0.76652(2) 0.25398(2) 0.01181(4) Uani 1 1 d . .
O1 O 0.04405(12) 0.57431(11) 0.36186(9) 0.0273(3) Uani 1 1 d . .
N1 N 0.45140(13) 0.82032(10) 0.15199(8) 0.0147(3) Uani 1 1 d . .
C1 C 0.54917(15) 0.88745(13) 0.33087(10) 0.0163(3) Uani 1 1 d . .
C2 C 0.54510(15) 0.80466(13) 0.37353(10) 0.0168(3) Uani 1 1 d . .
H2 H 0.476624 0.794138 0.402514 0.020 Uiso 1 1 calc R U
C3 C 0.62238(15) 0.72985(14) 0.36500(10) 0.0181(3) Uani 1 1 d . .
H3 H 0.607247 0.668235 0.388007 0.022 Uiso 1 1 calc R U
C4 C 0.70732(15) 0.73649(13) 0.31292(10) 0.0172(3) Uani 1 1 d . .
C5 C 0.71656(15) 0.82001(13) 0.27210(10) 0.0176(3) Uani 1 1 d . .
H5 H 0.764376 0.820820 0.228550 0.021 Uiso 1 1 calc R U
C6 C 0.63520(16) 0.89193(13) 0.27912(10) 0.0170(3) Uani 1 1 d . .
H6 H 0.629391 0.943193 0.240953 0.020 Uiso 1 1 calc R U
C7 C 0.47077(17) 0.97036(14) 0.33960(11) 0.0218(4) Uani 1 1 d . .
H7 H 0.457309 1.002365 0.289528 0.026 Uiso 1 1 calc R U
C8 C 0.53533(19) 1.03828(15) 0.39591(12) 0.0270(4) Uani 1 1 d . .
H8A H 0.607533 1.059246 0.376663 0.041 Uiso 1 1 calc R U
H8B H 0.554846 1.007108 0.444644 0.041 Uiso 1 1 calc R U
H8C H 0.484972 1.091982 0.402498 0.041 Uiso 1 1 calc R U
C9 C 0.35096(19) 0.94536(18) 0.36359(16) 0.0385(6) Uani 1 1 d . .
H9A H 0.303676 1.001865 0.365379 0.058 Uiso 1 1 calc R U
H9B H 0.361430 0.916462 0.413734 0.058 Uiso 1 1 calc R U
H9C H 0.310981 0.901734 0.327047 0.058 Uiso 1 1 calc R U
C10 C 0.78321(17) 0.65446(15) 0.29896(12) 0.0239(4) Uani 1 1 d . .
H10A H 0.812347 0.661241 0.249625 0.036 Uiso 1 1 calc R U
H10B H 0.737046 0.597214 0.299542 0.036 Uiso 1 1 calc R U
H10C H 0.849659 0.651478 0.338613 0.036 Uiso 1 1 calc R U
C11 C 0.35648(15) 0.73342(13) 0.25753(10) 0.0145(3) Uani 1 1 d . .
C12 C 0.30888(15) 0.68173(13) 0.31303(10) 0.0160(3) Uani 1 1 d . .
H12 H 0.358682 0.660426 0.355816 0.019 Uiso 1 1 calc R U
C13 C 0.18910(16) 0.66078(13) 0.30673(10) 0.0172(3) Uani 1 1 d . .
C14 C 0.11373(16) 0.69386(14) 0.24583(11) 0.0193(4) Uani 1 1 d . .
H14 H 0.032173 0.680944 0.242563 0.023 Uiso 1 1 calc R U
C15 C 0.15791(16) 0.74542(13) 0.19030(11) 0.0192(4) Uani 1 1 d . .
H15 H 0.106952 0.768374 0.148675 0.023 Uiso 1 1 calc R U
C16 C 0.27862(15) 0.76382(12) 0.19560(10) 0.0144(3) Uani 1 1 d . .
C17 C 0.33268(15) 0.81250(12) 0.13675(10) 0.0154(3) Uani 1 1 d . .
C18 C 0.27481(17) 0.84583(13) 0.06879(10) 0.0198(4) Uani 1 1 d . .
H18 H 0.191922 0.841548 0.058871 0.024 Uiso 1 1 calc R U
C19 C 0.33984(18) 0.88519(14) 0.01610(11) 0.0225(4) Uani 1 1 d . .
H19 H 0.301658 0.908786 -0.030096 0.027 Uiso 1 1 calc R U
C20 C 0.46059(18) 0.89002(13) 0.03099(10) 0.0200(4) Uani 1 1 d . .
H20 H 0.506467 0.915069 -0.005306 0.024 Uiso 1 1 calc R U
C21 C 0.51322(16) 0.85768(12) 0.09974(10) 0.0173(3) Uani 1 1 d . .
H21 H 0.596000 0.862002 0.110443 0.021 Uiso 1 1 calc R U
C22 C 0.14516(17) 0.60020(14) 0.36385(11) 0.0204(4) Uani 1 1 d . .
H22 H 0.199285 0.580031 0.404930 0.025 Uiso 1 1 calc R U
N23 N 0.54057(13) 0.64134(10) 0.19221(8) 0.0153(3) Uani 1 1 d . .
O24 O 0.46543(14) 0.71600(11) 0.51992(8) 0.0307(3) Uani 1 1 d . .
C24 C 0.48684(16) 0.56150(13) 0.20817(11) 0.0188(4) Uani 1 1 d . .
H24 H 0.439643 0.561944 0.248660 0.023 Uiso 1 1 calc R U
O25 O 0.25341(14) 0.69832(14) 0.51718(10) 0.0416(4) Uani 1 1 d . .
C25 C 0.49600(17) 0.47996(13) 0.16978(11) 0.0218(4) Uani 1 1 d . .
H25 H 0.455868 0.426152 0.184034 0.026 Uiso 1 1 calc R U
O26 O 0.37116(13) 0.73733(10) 0.63399(8) 0.0266(3) Uani 1 1 d . .
C26 C 0.56471(16) 0.47545(13) 0.10919(11) 0.0194(4) Uani 1 1 d . .
S27 S 0.36697(4) 0.69560(4) 0.56048(3) 0.01999(10) Uani 1 1 d . .
C27 C 0.62413(16) 0.55814(13) 0.09429(11) 0.0192(4) Uani 1 1 d . .
H27 H 0.674704 0.559183 0.055630 0.023 Uiso 1 1 calc R U
C28 C 0.60915(15) 0.63699(13) 0.13539(10) 0.0176(3) Uani 1 1 d . .
H28 H 0.649291 0.691754 0.123237 0.021 Uiso 1 1 calc R U
N29 N 0.57178(16) 0.39712(12) 0.06800(10) 0.0269(4) Uani 1 1 d . .
C30 C 0.5009(2) 0.31626(15) 0.08257(15) 0.0386(6) Uani 1 1 d . .
H30A H 0.418424 0.334717 0.080505 0.058 Uiso 1 1 calc R U
H30B H 0.527461 0.291183 0.132761 0.058 Uiso 1 1 calc R U
H30C H 0.509175 0.268599 0.044225 0.058 Uiso 1 1 calc R U
C31 C 0.6536(2) 0.39029(16) 0.01166(13) 0.0310(5) Uani 1 1 d . .
H31A H 0.648114 0.328276 -0.011244 0.046 Uiso 1 1 calc R U
H31B H 0.733521 0.400647 0.035806 0.046 Uiso 1 1 calc R U
H31C H 0.634176 0.437339 -0.027563 0.046 Uiso 1 1 calc R U
C99 C 0.38820(19) 0.57309(15) 0.58241(13) 0.0290(5) Uani 1 1 d . .
F1 F 0.30520(15) 0.54181(10) 0.62351(10) 0.0515(4) Uani 1 1 d . .
F2 F 0.38222(13) 0.52098(11) 0.52016(9) 0.0468(4) Uani 1 1 d . .
F3 F 0.49180(14) 0.55713(10) 0.62188(9) 0.0448(4) Uani 1 1 d . .

loop_
_atom_site_aniso_label
_atom_site_aniso_U_11
_atom_site_aniso_U_22
_atom_site_aniso_U_33
_atom_site_aniso_U_23
_atom_site_aniso_U_13
_atom_site_aniso_U_12
Ru1 0.01024(7) 0.01309(7) 0.01206(7) 0.00047(5) 0.00110(4) -0.00039(5)
O1 0.0203(7) 0.0302(8) 0.0324(8) 0.0084(6) 0.0071(6) -0.0024(6)
N1 0.0172(7) 0.0126(7) 0.0143(7) -0.0003(5) 0.0016(5) 0.0005(6)
C1 0.0149(8) 0.0188(9) 0.0148(8) -0.0041(7) -0.0008(6) -0.0024(7)
C2 0.0128(8) 0.0238(9) 0.0137(8) -0.0013(7) 0.0009(6) -0.0033(7)
C3 0.0161(8) 0.0213(9) 0.0163(8) 0.0042(7) -0.0009(6) -0.0026(7)
C4 0.0119(7) 0.0208(9) 0.0179(8) 0.0002(7) -0.0029(6) 0.0001(7)
C5 0.0138(8) 0.0219(9) 0.0173(8) -0.0006(7) 0.0029(6) -0.0033(7)
C6 0.0185(8) 0.0161(8) 0.0161(8) -0.0002(7) 0.0008(7) -0.0039(7)
C7 0.0219(9) 0.0215(10) 0.0214(9) -0.0060(7) -0.0006(7) 0.0033(7)
C8 0.0298(10) 0.0223(10) 0.0284(10) -0.0085(8) 0.0010(8) -0.0007(8)
C9 0.0201(10) 0.0348(13) 0.0612(16) -0.0222(12) 0.0071(10) 0.0020(9)
C10 0.0174(9) 0.0268(10) 0.0273(10) 0.0039(8) 0.0021(7) 0.0071(8)
C11 0.0129(7) 0.0151(8) 0.0154(8) -0.0023(7) 0.0014(6) -0.0003(6)
C12 0.0151(8) 0.0179(9) 0.0146(8) 0.0008(6) 0.0004(6) -0.0005(6)
C13 0.0165(8) 0.0178(9) 0.0180(8) -0.0005(7) 0.0048(7) -0.0011(7)
C14 0.0138(8) 0.0217(9) 0.0228(9) -0.0002(7) 0.0036(7) -0.0008(7)
C15 0.0140(8) 0.0214(10) 0.0215(9) 0.0026(7) -0.0010(7) 0.0017(7)
C16 0.0143(8) 0.0143(8) 0.0143(8) -0.0012(6) 0.0009(6) 0.0013(6)
C17 0.0177(8) 0.0130(8) 0.0154(8) -0.0007(6) 0.0015(6) 0.0019(6)
C18 0.0222(9) 0.0203(9) 0.0165(8) 0.0003(7) 0.0003(7) 0.0046(7)
C19 0.0331(10) 0.0191(9) 0.0149(8) 0.0019(7) 0.0009(7) 0.0055(8)
C20 0.0320(10) 0.0145(8) 0.0149(8) 0.0010(7) 0.0082(7) -0.0004(7)
C21 0.0202(9) 0.0137(8) 0.0186(8) -0.0002(7) 0.0048(7) -0.0013(7)
C22 0.0199(9) 0.0219(9) 0.0200(9) 0.0002(7) 0.0048(7) -0.0018(7)
N23 0.0138(7) 0.0141(7) 0.0178(7) -0.0005(6) 0.0013(6) 0.0002(5)
O24 0.0293(8) 0.0398(9) 0.0249(7) 0.0078(6) 0.0115(6) -0.0042(7)
C24 0.0188(8) 0.0171(9) 0.0206(9) 0.0012(7) 0.0028(7) -0.0002(7)
O25 0.0226(8) 0.0619(12) 0.0377(9) -0.0061(8) -0.0079(7) 0.0043(8)
C25 0.0227(9) 0.0154(9) 0.0270(10) 0.0010(7) 0.0013(8) -0.0018(7)
O26 0.0302(7) 0.0259(7) 0.0251(7) -0.0059(6) 0.0088(6) -0.0058(6)
C26 0.0198(9) 0.0160(9) 0.0210(9) -0.0024(7) -0.0034(7) 0.0038(7)
S27 0.0163(2) 0.0268(2) 0.0172(2) 0.00030(18) 0.00308(16) -0.00265(18)
C27 0.0169(8) 0.0216(9) 0.0192(9) -0.0021(7) 0.0020(7) 0.0031(7)
C28 0.0152(8) 0.0166(9) 0.0212(9) 0.0000(7) 0.0025(7) -0.0012(7)
N29 0.0348(10) 0.0181(8) 0.0275(9) -0.0069(7) 0.0023(7) 0.0017(7)
C30 0.0549(15) 0.0176(11) 0.0429(14) -0.0088(9) 0.0040(11) -0.0035(10)
C31 0.0341(11) 0.0283(11) 0.0295(11) -0.0104(9) -0.0006(9) 0.0103(9)
C99 0.0272(10) 0.0245(10) 0.0370(12) -0.0041(9) 0.0107(9) -0.0063(8)
F1 0.0630(10) 0.0299(8) 0.0688(11) -0.0002(7) 0.0395(9) -0.0158(7)
F2 0.0404(8) 0.0405(8) 0.0619(10) -0.0298(7) 0.0158(7) -0.0078(7)
F3 0.0479(9) 0.0352(8) 0.0495(9) 0.0112(7) -0.0019(7) 0.0084(7)

loop_
_atom_type_symbol
_atom_type_description
_atom_type_scat_dispersion_real
_atom_type_scat_dispersion_imag
_atom_type_scat_source
C C 0.0033 0.0016 'International Tables Vol C Tables 4.2.6.8 and 6.1.1.4'
H H 0.0000 0.0000 'International Tables Vol C Tables 4.2.6.8 and 6.1.1.4'
F F 0.0171 0.0103 'International Tables Vol C Tables 4.2.6.8 and 6.1.1.4'
N N 0.0061 0.0033 'International Tables Vol C Tables 4.2.6.8 and 6.1.1.4'
O O 0.0106 0.0060 'International Tables Vol C Tables 4.2.6.8 and 6.1.1.4'
Ru Ru -1.2594 0.8363 'International Tables Vol C Tables 4.2.6.8 and 6.1.1.4'
S S 0.1246 0.1234 'International Tables Vol C Tables 4.2.6.8 and 6.1.1.4'

loop_
_geom_angle_atom_site_label_1
_geom_angle_atom_site_label_2
_geom_angle_atom_site_label_3
_geom_angle
C11 Ru1 N1 78.10(6)
C11 Ru1 N23 86.37(6)
N1 Ru1 N23 84.77(6)
C11 Ru1 C2 90.22(7)
N1 Ru1 C2 137.56(6)
N23 Ru1 C2 135.60(6)
C11 Ru1 C6 134.66(7)
N1 Ru1 C6 92.58(6)
N23 Ru1 C6 137.44(6)
C2 Ru1 C6 67.13(7)
C11 Ru1 C3 106.93(7)
N1 Ru1 C3 171.62(6)
N23 Ru1 C3 102.07(7)
C2 Ru1 C3 37.57(7)
C6 Ru1 C3 79.11(7)
C11 Ru1 C1 101.44(7)
N1 Ru1 C1 104.65(6)
N23 Ru1 C1 168.75(6)
C2 Ru1 C1 37.58(7)
C6 Ru1 C1 37.80(7)
C3 Ru1 C1 68.05(7)
C11 Ru1 C4 141.23(7)
N1 Ru1 C4 139.53(6)
N23 Ru1 C4 88.34(6)
C2 Ru1 C4 67.61(7)
C6 Ru1 C4 66.71(7)
C3 Ru1 C4 37.40(7)
C1 Ru1 C4 80.49(7)
C11 Ru1 C5 168.21(7)
N1 Ru1 C5 107.60(6)
N23 Ru1 C5 104.24(6)
C2 Ru1 C5 78.62(6)
C6 Ru1 C5 36.68(7)
C3 Ru1 C5 66.25(7)
C1 Ru1 C5 67.34(7)
C4 Ru1 C5 36.54(7)
C21 N1 C17 119.30(15)
C21 N1 Ru1 123.10(12)
C17 N1 Ru1 117.52(12)
C2 C1 C6 116.87(16)
C2 C1 C7 123.47(16)
C6 C1 C7 119.63(17)
C2 C1 Ru1 70.30(10)
C6 C1 Ru1 70.55(10)
C7 C1 Ru1 131.48(12)
C3 C2 C1 121.54(16)
C3 C2 Ru1 71.89(10)
C1 C2 Ru1 72.12(10)
C3 C2 H2 118.7
C1 C2 H2 118.7
Ru1 C2 H2 118.7
C2 C3 C4 120.25(17)
C2 C3 Ru1 70.53(10)
C4 C3 Ru1 72.50(10)
C2 C3 H3 119.4
C4 C3 H3 119.4
Ru1 C3 H3 119.4
C5 C4 C3 119.26(17)
C5 C4 C10 120.18(17)
C3 C4 C10 120.51(17)
C5 C4 Ru1 73.30(10)
C3 C4 Ru1 70.11(10)
C10 C4 Ru1 126.24(13)
C6 C5 C4 119.27(16)
C6 C5 Ru1 68.55(10)
C4 C5 Ru1 70.16(10)
C6 C5 H5 119.2
C4 C5 H5 119.2
Ru1 C5 H5 119.2
C5 C6 C1 122.59(17)
C5 C6 Ru1 74.77(10)
C1 C6 Ru1 71.64(10)
C5 C6 H6 118.3
C1 C6 H6 118.3
Ru1 C6 H6 118.3
C1 C7 C9 114.08(17)
C1 C7 C8 108.73(16)
C9 C7 C8 110.56(17)
C1 C7 H7 107.7
C9 C7 H7 107.7
C8 C7 H7 107.7
C7 C8 H8A 109.5
C7 C8 H8B 109.5
H8A C8 H8B 109.5
C7 C8 H8C 109.5
H8A C8 H8C 109.5
H8B C8 H8C 109.5
C7 C9 H9A 109.5
C7 C9 H9B 109.5
H9A C9 H9B 109.5
C7 C9 H9C 109.5
H9A C9 H9C 109.5
H9B C9 H9C 109.5
C4 C10 H10A 109.5
C4 C10 H10B 109.5
H10A C10 H10B 109.5
C4 C10 H10C 109.5
H10A C10 H10C 109.5
H10B C10 H10C 109.5
C12 C11 C16 117.07(16)
C12 C11 Ru1 127.15(13)
C16 C11 Ru1 115.75(13)
C11 C12 C13 121.17(16)
C11 C12 H12 119.4
C13 C12 H12 119.4
C14 C13 C12 120.45(17)
C14 C13 C22 120.63(17)
C12 C13 C22 118.87(17)
C15 C14 C13 119.74(17)
C15 C14 H14 120.1
C13 C14 H14 120.1
C14 C15 C16 119.63(17)
C14 C15 H15 120.2
C16 C15 H15 120.2
C15 C16 C11 121.88(16)
C15 C16 C17 122.72(16)
C11 C16 C17 115.36(15)
N1 C17 C18 120.66(16)
N1 C17 C16 113.23(15)
C18 C17 C16 126.05(17)
C19 C18 C17 119.16(18)
C19 C18 H18 120.4
C17 C18 H18 120.4
C20 C19 C18 119.77(17)
C20 C19 H19 120.1
C18 C19 H19 120.1
C21 C20 C19 118.70(17)
C21 C20 H20 120.7
C19 C20 H20 120.7
N1 C21 C20 122.36(17)
N1 C21 H21 118.8
C20 C21 H21 118.8
O1 C22 C13 124.23(18)
O1 C22 H22 117.9
C13 C22 H22 117.9
C24 N23 C28 115.94(16)
C24 N23 Ru1 123.76(12)
C28 N23 Ru1 120.23(12)
N23 C24 C25 124.17(18)
N23 C24 H24 117.9
C25 C24 H24 117.9
C24 C25 C26 120.27(18)
C24 C25 H25 119.9
C26 C25 H25 119.9
N29 C26 C25 121.83(18)
N29 C26 C27 122.71(18)
C25 C26 C27 115.46(17)
O26 S27 O25 114.34(10)
O26 S27 O24 115.18(9)
O25 S27 O24 116.18(10)
O26 S27 C99 102.70(10)
O25 S27 C99 103.49(11)
O24 S27 C99 102.24(10)
C28 C27 C26 120.28(17)
C28 C27 H27 119.9
C26 C27 H27 119.9
N23 C28 C27 123.82(17)
N23 C28 H28 118.1
C27 C28 H28 118.1
C26 N29 C31 120.95(18)
C26 N29 C30 119.91(19)
C31 N29 C30 119.07(18)
N29 C30 H30A 109.5
N29 C30 H30B 109.5
H30A C30 H30B 109.5
N29 C30 H30C 109.5
H30A C30 H30C 109.5
H30B C30 H30C 109.5
N29 C31 H31A 109.5
N29 C31 H31B 109.5
H31A C31 H31B 109.5
N29 C31 H31C 109.5
H31A C31 H31C 109.5
H31B C31 H31C 109.5
F3 C99 F2 107.49(18)
F3 C99 F1 107.5(2)
F2 C99 F1 106.97(18)
F3 C99 S27 111.79(15)
F2 C99 S27 111.95(17)
F1 C99 S27 110.86(15)

loop_
_geom_bond_atom_site_label_1
_geom_bond_atom_site_label_2
_geom_bond_distance
Ru1 C11 2.0443(17)
Ru1 N1 2.0794(15)
Ru1 N23 2.1224(15)
Ru1 C2 2.1861(17)
Ru1 C6 2.1955(18)
Ru1 C3 2.2039(17)
Ru1 C1 2.2099(18)
Ru1 C4 2.2352(17)
Ru1 C5 2.2760(18)
O1 C22 1.216(2)
N1 C21 1.345(2)
N1 C17 1.364(2)
C1 C2 1.416(3)
C1 C6 1.427(2)
C1 C7 1.513(3)
C2 C3 1.414(3)
C2 H2 1.0000
C3 C4 1.424(3)
C3 H3 1.0000
C4 C5 1.415(3)
C4 C10 1.504(3)
C5 C6 1.409(3)
C5 H5 1.0000
C6 H6 1.0000
C7 C9 1.529(3)
C7 C8 1.530(3)
C7 H7 1.0000
C8 H8A 0.9800
C8 H8B 0.9800
C8 H8C 0.9800
C9 H9A 0.9800
C9 H9B 0.9800
C9 H9C 0.9800
C10 H10A 0.9800
C10 H10B 0.9800
C10 H10C 0.9800
C11 C12 1.397(2)
C11 C16 1.408(2)
C12 C13 1.400(2)
C12 H12 0.9500
C13 C14 1.392(3)
C13 C22 1.472(3)
C14 C15 1.378(3)
C14 H14 0.9500
C15 C16 1.404(2)
C15 H15 0.9500
C16 C17 1.457(2)
C17 C18 1.398(2)
C18 C19 1.385(3)
C18 H18 0.9500
C19 C20 1.383(3)
C19 H19 0.9500
C20 C21 1.383(3)
C20 H20 0.9500
C21 H21 0.9500
C22 H22 0.9500
N23 C24 1.349(2)
N23 C28 1.353(2)
O24 S27 1.4394(15)
C24 C25 1.368(3)
C24 H24 0.9500
O25 S27 1.4380(16)
C25 C26 1.409(3)
C25 H25 0.9500
O26 S27 1.4361(15)
C26 N29 1.352(2)
C26 C27 1.411(3)
S27 C99 1.816(2)
C27 C28 1.371(3)
C27 H27 0.9500
C28 H28 0.9500
N29 C31 1.453(3)
N29 C30 1.460(3)
C30 H30A 0.9800
C30 H30B 0.9800
C30 H30C 0.9800
C31 H31A 0.9800
C31 H31B 0.9800
C31 H31C 0.9800
C99 F3 1.331(3)
C99 F2 1.334(3)
C99 F1 1.343(2)

loop_
_geom_hbond_atom_site_label_D
_geom_hbond_atom_site_label_H
_geom_hbond_atom_site_label_A
_geom_hbond_distance_DH
_geom_hbond_distance_HA
_geom_hbond_distance_DA
_geom_hbond_angle_DHA
_geom_hbond_site_symmetry_A
_geom_hbond_publ_flag
C20 H20 O1 0.95 2.46 3.303(2) 148.2 4_675 yes
